data_7228544
loop_
_publ_author_name
'Xu, Xiao-Wu'
'Tian, Chong-Bin'
'Du, Shaowu'

_publ_section_title
;
 Synthesis, structure and luminescent properties of two Cd(II)/M(I) (M =
 K, Rb) interpenetrated heterometallic frameworks based on giant
 double-walled cages
;
_journal_name_full CrystEngComm
_journal_paper_doi 10.1039/C7CE00803A
_journal_year 2017
_chemical_formula_sum 'C68 H79.5 Cd3 N16 O39.75 Rb6'
_chemical_formula_weight 2606.99
_space_group_crystal_system cubic
_space_group_IT_number 211
_space_group_name_Hall 'I 4 2 3'
_space_group_name_H-M_alt 'I 4 3 2'
_symmetry_space_group_name_Hall 'I 4 2 3'
_symmetry_space_group_name_H-M 'I 4 3 2'
_atom_sites_solution_hydrogens geom
_audit_creation_method SHELXL-2014/7
_audit_update_record
;
2017-06-02 deposited with the CCDC.
2017-06-22 downloaded from the CCDC.
;
_cell_angle_alpha 90
_cell_angle_beta 90
_cell_angle_gamma 90
_cell_formula_units_Z 8
_cell_length_a 28.0152(16)
_cell_length_b 28.0152(16)
_cell_length_c 28.0152(16)
_cell_measurement_reflns_used 33393
_cell_measurement_temperature 293(2)
_cell_measurement_theta_max 27.4855
_cell_measurement_theta_min 2.0553
_cell_volume 21988(2)
_computing_structure_refinement 'SHELXL-2014/7 (Sheldrick, 2014)'
_diffrn_ambient_temperature 293(2)
_diffrn_measured_fraction_theta_full 0.978
_diffrn_measured_fraction_theta_max 0.978
_diffrn_measurement_device_type 'CCD area detector'
_diffrn_measurement_method '\w scans'
_diffrn_radiation_type MoK\a
_diffrn_radiation_wavelength 0.71073
_diffrn_reflns_av_R_equivalents 0.0446
_diffrn_reflns_av_unetI/netI 0.0165
_diffrn_reflns_Laue_measured_fraction_full 0.978
_diffrn_reflns_Laue_measured_fraction_max 0.978
_diffrn_reflns_limit_h_max 26
_diffrn_reflns_limit_h_min -33
_diffrn_reflns_limit_k_max 33
_diffrn_reflns_limit_k_min -33
_diffrn_reflns_limit_l_max 33
_diffrn_reflns_limit_l_min -33
_diffrn_reflns_number 77373
_diffrn_reflns_point_group_measured_fraction_full 0.985
_diffrn_reflns_point_group_measured_fraction_max 0.985
_diffrn_reflns_theta_full 25.000
_diffrn_reflns_theta_max 25.000
_diffrn_reflns_theta_min 2.056
_exptl_absorpt_coefficient_mu 3.296
_exptl_absorpt_correction_T_max 1.0000
_exptl_absorpt_correction_T_min 0.8689
_exptl_absorpt_correction_type multi-scan
_exptl_absorpt_process_details 'Sphere(Rigaku Crystalclear)'
_exptl_crystal_colour Colorless
_exptl_crystal_density_diffrn 1.575
_exptl_crystal_description Cubic
_exptl_crystal_F_000 10268
_exptl_crystal_size_max 0.200
_exptl_crystal_size_mid 0.200
_exptl_crystal_size_min 0.200
_platon_squeeze_details
;
The unit cell contains 32 DMF molecules and 16 CH3OH molecules which have been
 treated as a diffuse contribution to the overall scattering without specific atom
 positions by SQUEEZE/PLATON.
;
_refine_diff_density_max 0.766
_refine_diff_density_min -0.928
_refine_diff_density_rms 0.086
_refine_ls_abs_structure_details
;
 Flack x determined using 1187 quotients [(I+)-(I-)]/[(I+)+(I-)]
 (Parsons, Flack and Wagner, Acta Cryst. B69 (2013) 249-259).
;
_refine_ls_abs_structure_Flack 0.040(9)
_refine_ls_extinction_method none
_refine_ls_goodness_of_fit_ref 1.033
_refine_ls_hydrogen_treatment constr
_refine_ls_matrix_type full
_refine_ls_number_parameters 175
_refine_ls_number_reflns 3214
_refine_ls_number_restraints 37
_refine_ls_restrained_S_all 1.061
_refine_ls_R_factor_all 0.0592
_refine_ls_R_factor_gt 0.0567
_refine_ls_shift/su_max 0.000
_refine_ls_shift/su_mean 0.000
_refine_ls_structure_factor_coef Fsqd
_refine_ls_weighting_details 'w=1/[\s^2^(Fo^2^)+(0.0979P)^2^+55.0701P] where P=(Fo^2^+2Fc^2^)/3'
_refine_ls_weighting_scheme calc
_refine_ls_wR_factor_gt 0.1596
_refine_ls_wR_factor_ref 0.1621
_reflns_Friedel_coverage 0.734
_reflns_Friedel_fraction_full 0.994
_reflns_Friedel_fraction_max 0.994
_reflns_number_gt 3082
_reflns_number_total 3214
_reflns_threshold_expression 'I > 2\s(I)'
_cod_data_source_file c7ce00803a2.cif
_cod_data_source_block A
_cod_depositor_comments
;
The following automatic conversions were performed:

'_exptl_absorpt_correction_type' value 'Multi-scan' changed to
'multi-scan' according to
/home/data/users/saulius/crontab/automatic-downloads/rss-feeds/RSC/lib/dictionaries/cif_core.dic
dictionary named 'cif_core.dic' version 2.4.2 from 2011-04-26.

Automatic conversion script
Id: cif_fix_values 4973 2017-02-22 13:04:09Z antanas 
;
_cod_original_cell_volume 21988(4)
_cod_original_formula_sum 'C68 H79.50 Cd3 N16 O39.75 Rb6'
_cod_database_code 7228544
_shelx_shelxl_version_number 2014/7
_shelx_space_group_comment
;
The symmetry employed for this shelxl refinement is uniquely defined
by the following loop, which should always be used as a source of
symmetry information in preference to the above space-group names.
They are only intended as comments.
;
_platon_squeeze_void_probe_radius 1.20

loop_
_space_group_symop_operation_xyz
'x, y, z'
'-x, -y, z'
'-x, y, -z'
'x, -y, -z'
'z, x, y'
'z, -x, -y'
'-z, -x, y'
'-z, x, -y'
'y, z, x'
'-y, z, -x'
'y, -z, -x'
'-y, -z, x'
'y, x, -z'
'-y, -x, -z'
'y, -x, z'
'-y, x, z'
'x, z, -y'
'-x, z, y'
'-x, -z, -y'
'x, -z, y'
'z, y, -x'
'z, -y, x'
'-z, y, x'
'-z, -y, -x'
'x+1/2, y+1/2, z+1/2'
'-x+1/2, -y+1/2, z+1/2'
'-x+1/2, y+1/2, -z+1/2'
'x+1/2, -y+1/2, -z+1/2'
'z+1/2, x+1/2, y+1/2'
'z+1/2, -x+1/2, -y+1/2'
'-z+1/2, -x+1/2, y+1/2'
'-z+1/2, x+1/2, -y+1/2'
'y+1/2, z+1/2, x+1/2'
'-y+1/2, z+1/2, -x+1/2'
'y+1/2, -z+1/2, -x+1/2'
'-y+1/2, -z+1/2, x+1/2'
'y+1/2, x+1/2, -z+1/2'
'-y+1/2, -x+1/2, -z+1/2'
'y+1/2, -x+1/2, z+1/2'
'-y+1/2, x+1/2, z+1/2'
'x+1/2, z+1/2, -y+1/2'
'-x+1/2, z+1/2, y+1/2'
'-x+1/2, -z+1/2, -y+1/2'
'x+1/2, -z+1/2, y+1/2'
'z+1/2, y+1/2, -x+1/2'
'z+1/2, -y+1/2, x+1/2'
'-z+1/2, y+1/2, x+1/2'
'-z+1/2, -y+1/2, -x+1/2'

loop_
_atom_site_label
_atom_site_type_symbol
_atom_site_fract_x
_atom_site_fract_y
_atom_site_fract_z
_atom_site_U_iso_or_equiv
_atom_site_adp_type
_atom_site_occupancy
_atom_site_site_symmetry_order
_atom_site_calc_flag
_atom_site_refinement_flags_posn
_atom_site_refinement_flags_adp
_atom_site_refinement_flags_occupancy
Cd1 Cd 0.44974(18) 0.2469(4) 0.94137(19) 0.0506(11) Uani 0.5 1 d . . P
Rb1 Rb 0.5000 0.17645(5) 0.82355(5) 0.0958(6) Uani 1 2 d S T P
N1 N 0.6430(3) 0.2745(4) 0.7753(3) 0.085(2) Uani 1 1 d . . .
H1A H 0.6252 0.2505 0.7682 0.102 Uiso 1 1 calc R U .
C1 C 0.6674(5) 0.3941(5) 0.9049(5) 0.094(4) Uani 1 1 d . . .
C2 C 0.6384(4) 0.3575(4) 0.8807(4) 0.078(3) Uani 1 1 d . . .
C3 C 0.6544(3) 0.3381(4) 0.8363(4) 0.079(3) Uani 1 1 d . . .
H3A H 0.6806 0.3512 0.8205 0.095 Uiso 1 1 calc R U .
C4 C 0.6297(4) 0.2987(4) 0.8168(4) 0.082(3) Uani 1 1 d . . .
C5 C 0.5874(3) 0.2839(4) 0.8395(4) 0.070(2) Uani 1 1 d . . .
H5A H 0.5689 0.2603 0.8252 0.085 Uiso 1 1 calc R U .
C6 C 0.5721(4) 0.3033(4) 0.8825(3) 0.067(2) Uani 1 1 d . . .
C7 C 0.5979(3) 0.3406(3) 0.9023(4) 0.068(2) Uani 1 1 d . . .
H7A H 0.5875 0.3544 0.9307 0.082 Uiso 1 1 calc R U .
C8 C 0.5281(3) 0.2834(3) 0.9076(3) 0.0583(19) Uani 1 1 d . . .
C9 C 0.6789(4) 0.2825(4) 0.7447(4) 0.073(2) Uani 1 1 d . . .
O1 O 0.7031(4) 0.4106(5) 0.8860(4) 0.141(5) Uani 1 1 d . . .
O2 O 0.6572(5) 0.4084(4) 0.9459(4) 0.139(5) Uani 1 1 d . . .
O3 O 0.5137(2) 0.3035(3) 0.9450(2) 0.0744(17) Uani 1 1 d . . .
O4 O 0.5084(2) 0.2482(2) 0.8904(2) 0.0660(15) Uani 1 1 d . . .
O5 O 0.4309(4) 0.2532(4) 0.7972(4) 0.125(4) Uani 1 1 d . U .
O6 O 0.4301(3) 0.4301(3) 1.0000 0.241(7) Uani 1 2 d DS TU P
N2 N 0.7084(3) 0.3187(4) 0.7503(4) 0.086(2) Uani 1 1 d . . .
Rb2 Rb 0.4858(3) 0.37793(18) 0.9926(4) 0.188(3) Uani 0.5 1 d . U P
O7 O 0.5000 0.5000 1.0000 0.212(7) Uani 1 8 d DS TU P

loop_
_atom_site_aniso_label
_atom_site_aniso_U_11
_atom_site_aniso_U_22
_atom_site_aniso_U_33
_atom_site_aniso_U_23
_atom_site_aniso_U_13
_atom_site_aniso_U_12
Cd1 0.0473(17) 0.055(2) 0.0490(18) -0.0002(16) -0.0031(16) -0.0004(16)
Rb1 0.1090(12) 0.0892(7) 0.0892(7) -0.0314(8) -0.0169(6) -0.0169(6)
N1 0.080(5) 0.102(7) 0.072(5) -0.020(4) 0.006(4) -0.019(5)
C1 0.093(8) 0.112(10) 0.078(8) 0.004(6) -0.022(6) -0.029(7)
C2 0.080(7) 0.067(6) 0.086(6) -0.004(5) -0.013(5) -0.015(4)
C3 0.061(5) 0.083(7) 0.094(7) -0.008(5) -0.012(5) -0.027(5)
C4 0.084(7) 0.102(8) 0.062(6) -0.017(5) -0.002(5) -0.030(6)
C5 0.060(5) 0.075(6) 0.076(6) -0.018(5) -0.005(4) -0.015(4)
C6 0.068(5) 0.075(6) 0.059(5) -0.013(4) -0.016(4) -0.012(4)
C7 0.063(6) 0.068(5) 0.074(6) -0.009(4) -0.015(4) -0.013(4)
C8 0.060(5) 0.061(5) 0.053(4) 0.001(4) -0.017(4) -0.002(4)
C9 0.068(5) 0.084(6) 0.066(5) 0.000(5) 0.009(4) -0.019(5)
O1 0.100(7) 0.187(12) 0.136(9) -0.067(9) 0.020(6) -0.067(7)
O2 0.194(12) 0.140(8) 0.083(6) -0.002(6) -0.051(7) -0.086(8)
O3 0.075(4) 0.085(4) 0.063(4) -0.005(3) -0.003(3) -0.012(3)
O4 0.072(4) 0.056(3) 0.070(3) -0.003(3) -0.008(3) -0.018(3)
O5 0.120(7) 0.118(7) 0.136(8) -0.062(6) -0.057(6) 0.044(6)
O6 0.244(7) 0.244(7) 0.233(10) 0.006(7) -0.006(7) 0.008(9)
N2 0.079(5) 0.097(6) 0.082(6) -0.009(5) 0.017(5) -0.007(5)
Rb2 0.215(7) 0.174(3) 0.176(5) 0.024(4) 0.033(5) 0.012(3)
O7 0.214(8) 0.214(8) 0.207(11) 0.000 0.000 0.000

loop_
_atom_type_symbol
_atom_type_description
_atom_type_scat_dispersion_real
_atom_type_scat_dispersion_imag
_atom_type_scat_source
C C 0.0033 0.0016 'International Tables Vol C Tables 4.2.6.8 and 6.1.1.4'
H H 0.0000 0.0000 'International Tables Vol C Tables 4.2.6.8 and 6.1.1.4'
N N 0.0061 0.0033 'International Tables Vol C Tables 4.2.6.8 and 6.1.1.4'
O O 0.0106 0.0060 'International Tables Vol C Tables 4.2.6.8 and 6.1.1.4'
Rb Rb -0.9393 2.9676 'International Tables Vol C Tables 4.2.6.8 and 6.1.1.4'
Cd Cd -0.8075 1.2024 'International Tables Vol C Tables 4.2.6.8 and 6.1.1.4'

loop_
_geom_angle_atom_site_label_1
_geom_angle_atom_site_label_2
_geom_angle_atom_site_label_3
_geom_angle
_geom_angle_site_symmetry_1
_geom_angle_site_symmetry_3
Cd1 Cd1 O4 151(4) 46_455 .
Cd1 Cd1 O1 90(2) 46_455 29_445
O4 Cd1 O1 110.1(4) . 29_445
Cd1 Cd1 O1 81(2) 46_455 15_565
O4 Cd1 O1 84.9(5) . 15_565
O1 Cd1 O1 73.4(7) 29_445 15_565
Cd1 Cd1 O3 98(3) 46_455 .
O4 Cd1 O3 56.8(3) . .
O1 Cd1 O3 159.6(5) 29_445 .
O1 Cd1 O3 89.0(6) 15_565 .
Cd1 Cd1 O3 74(3) 46_455 46_455
O4 Cd1 O3 125.9(4) . 46_455
O1 Cd1 O3 87.8(6) 29_445 46_455
O1 Cd1 O3 148.5(5) 15_565 46_455
O3 Cd1 O3 112.5(3) . 46_455
Cd1 Cd1 O4 25(3) 46_455 46_455
O4 Cd1 O4 171.5(4) . 46_455
O1 Cd1 O4 78.4(5) 29_445 46_455
O1 Cd1 O4 98.7(4) 15_565 46_455
O3 Cd1 O4 115.3(3) . 46_455
O3 Cd1 O4 51.9(3) 46_455 46_455
Cd1 Cd1 C8 125(4) 46_455 .
O4 Cd1 C8 28.1(3) . .
O1 Cd1 C8 136.0(5) 29_445 .
O1 Cd1 C8 85.4(6) 15_565 .
O3 Cd1 C8 28.7(3) . .
O3 Cd1 C8 124.6(3) 46_455 .
O4 Cd1 C8 144.0(4) 46_455 .
Cd1 Cd1 Rb2 114(3) 46_455 46_455
O4 Cd1 Rb2 89.5(3) . 46_455
O1 Cd1 Rb2 83.2(4) 29_445 46_455
O1 Cd1 Rb2 152.2(4) 15_565 46_455
O3 Cd1 Rb2 110.5(3) . 46_455
O3 Cd1 Rb2 40.8(3) 46_455 46_455
O4 Cd1 Rb2 90.8(4) 46_455 46_455
C8 Cd1 Rb2 102.1(3) . 46_455
Cd1 Cd1 Rb2 61(3) 46_455 .
O4 Cd1 Rb2 91.7(4) . .
O1 Cd1 Rb2 142.7(4) 29_445 .
O1 Cd1 Rb2 79.1(4) 15_565 .
O3 Cd1 Rb2 37.1(2) . .
O3 Cd1 Rb2 103.9(3) 46_455 .
O4 Cd1 Rb2 81.4(3) 46_455 .
C8 Cd1 Rb2 64.1(3) . .
Rb2 Cd1 Rb2 128.3(2) 46_455 .
Cd1 Cd1 Rb1 160.7(7) 46_455 .
O4 Cd1 Rb1 38.72(19) . .
O1 Cd1 Rb1 73.2(4) 29_445 .
O1 Cd1 Rb1 85.2(3) 15_565 .
O3 Cd1 Rb1 95.5(3) . .
O3 Cd1 Rb1 113.8(4) 46_455 .
O4 Cd1 Rb1 148.9(4) 46_455 .
C8 Cd1 Rb1 66.8(2) . .
Rb2 Cd1 Rb1 73.68(19) 46_455 .
Rb2 Cd1 Rb1 129.3(3) . .
Cd1 Cd1 Rb2 108(3) 46_455 48_656
O4 Cd1 Rb2 92.3(3) . 48_656
O1 Cd1 Rb2 92.0(5) 29_445 48_656
O1 Cd1 Rb2 163.0(4) 15_565 48_656
O3 Cd1 Rb2 103.5(2) . 48_656
O3 Cd1 Rb2 34.7(2) 46_455 48_656
O4 Cd1 Rb2 86.5(3) 46_455 48_656
C8 Cd1 Rb2 100.0(3) . 48_656
Rb2 Cd1 Rb2 10.78(16) 46_455 48_656
Rb2 Cd1 Rb2 117.82(8) . 48_656
Rb1 Cd1 Rb2 82.14(18) . 48_656
O4 Rb1 O4 176.0(3) 19_666 .
O4 Rb1 O2 67.7(2) 19_666 48_656
O4 Rb1 O2 115.5(2) . 48_656
O4 Rb1 O2 115.5(2) 19_666 29_445
O4 Rb1 O2 67.7(2) . 29_445
O2 Rb1 O2 88.1(6) 48_656 29_445
O4 Rb1 O5 72.4(2) 19_666 19_666
O4 Rb1 O5 104.7(2) . 19_666
O2 Rb1 O5 89.9(4) 48_656 19_666
O2 Rb1 O5 170.2(3) 29_445 19_666
O4 Rb1 O5 104.7(2) 19_666 .
O4 Rb1 O5 72.4(2) . .
O2 Rb1 O5 170.2(3) 48_656 .
O2 Rb1 O5 89.9(4) 29_445 .
O5 Rb1 O5 93.7(5) 19_666 .
O4 Rb1 C1 73.8(2) 19_666 48_656
O4 Rb1 C1 108.2(3) . 48_656
O2 Rb1 C1 21.7(3) 48_656 48_656
O2 Rb1 C1 104.4(4) 29_445 48_656
O5 Rb1 C1 71.5(4) 19_666 48_656
O5 Rb1 C1 165.0(4) . 48_656
O4 Rb1 C1 108.2(3) 19_666 29_445
O4 Rb1 C1 73.8(2) . 29_445
O2 Rb1 C1 104.4(4) 48_656 29_445
O2 Rb1 C1 21.7(3) 29_445 29_445
O5 Rb1 C1 165.0(4) 19_666 29_445
O5 Rb1 C1 71.5(4) . 29_445
C1 Rb1 C1 123.4(6) 48_656 29_445
O4 Rb1 C7 115.3(2) 19_666 48_656
O4 Rb1 C7 67.1(2) . 48_656
O2 Rb1 C7 50.5(2) 48_656 48_656
O2 Rb1 C7 82.4(3) 29_445 48_656
O5 Rb1 C7 88.9(3) 19_666 48_656
O5 Rb1 C7 138.7(2) . 48_656
C1 Rb1 C7 41.8(2) 48_656 48_656
C1 Rb1 C7 103.8(3) 29_445 48_656
O4 Rb1 C7 67.1(2) 19_666 29_445
O4 Rb1 C7 115.3(2) . 29_445
O2 Rb1 C7 82.4(3) 48_656 29_445
O2 Rb1 C7 50.5(2) 29_445 29_445
O5 Rb1 C7 138.7(2) 19_666 29_445
O5 Rb1 C7 88.9(3) . 29_445
C1 Rb1 C7 103.8(3) 48_656 29_445
C1 Rb1 C7 41.8(2) 29_445 29_445
C7 Rb1 C7 115.4(3) 48_656 29_445
O4 Rb1 C2 96.6(2) 19_666 48_656
O4 Rb1 C2 85.0(2) . 48_656
O2 Rb1 C2 40.7(2) 48_656 48_656
O2 Rb1 C2 101.2(3) 29_445 48_656
O5 Rb1 C2 71.3(3) 19_666 48_656
O5 Rb1 C2 149.0(3) . 48_656
C1 Rb1 C2 23.9(3) 48_656 48_656
C1 Rb1 C2 122.8(3) 29_445 48_656
C7 Rb1 C2 22.0(2) 48_656 48_656
C7 Rb1 C2 120.5(2) 29_445 48_656
O4 Rb1 C2 85.0(2) 19_666 29_445
O4 Rb1 C2 96.6(2) . 29_445
O2 Rb1 C2 101.2(3) 48_656 29_445
O2 Rb1 C2 40.7(2) 29_445 29_445
O5 Rb1 C2 149.0(3) 19_666 29_445
O5 Rb1 C2 71.3(3) . 29_445
C1 Rb1 C2 122.8(3) 48_656 29_445
C1 Rb1 C2 23.9(3) 29_445 29_445
C7 Rb1 C2 120.5(2) 48_656 29_445
C7 Rb1 C2 22.0(2) 29_445 29_445
C2 Rb1 C2 133.8(3) 48_656 29_445
C9 N1 C4 130.6(9) . .
C9 N1 H1A 114.7 . .
C4 N1 H1A 114.7 . .
O1 C1 O2 117.6(11) . .
O1 C1 C2 121.0(13) . .
O2 C1 C2 121.3(12) . .
O1 C1 Rb1 120.6(10) . 33_545
O2 C1 Rb1 58.2(8) . 33_545
C2 C1 Rb1 89.9(7) . 33_545
C7 C2 C3 120.9(9) . .
C7 C2 C1 119.6(10) . .
C3 C2 C1 119.4(11) . .
C7 C2 Rb1 75.3(6) . 33_545
C3 C2 Rb1 127.4(7) . 33_545
C1 C2 Rb1 66.2(6) . 33_545
C4 C3 C2 118.6(10) . .
C4 C3 H3A 120.7 . .
C2 C3 H3A 120.7 . .
N1 C4 C5 117.3(9) . .
N1 C4 C3 124.8(10) . .
C5 C4 C3 117.9(10) . .
C6 C5 C4 122.5(8) . .
C6 C5 H5A 118.8 . .
C4 C5 H5A 118.8 . .
C5 C6 C7 118.8(9) . .
C5 C6 C8 120.5(8) . .
C7 C6 C8 120.7(9) . .
C2 C7 C6 120.9(10) . .
C2 C7 Rb1 82.7(6) . 33_545
C6 C7 Rb1 122.0(7) . 33_545
C2 C7 H7A 119.5 . .
C6 C7 H7A 119.5 . .
Rb1 C7 H7A 65.8 33_545 .
O4 C8 O3 123.0(9) . .
O4 C8 C6 118.2(8) . .
O3 C8 C6 118.8(7) . .
O4 C8 Cd1 56.6(5) . .
O3 C8 Cd1 66.6(5) . .
C6 C8 Cd1 173.7(6) . .
N2 C9 N1 121.6(10) . .
N2 C9 N2 125.0(12) . 12_665
N1 C9 N2 113.4(9) . 12_665
C1 O1 Cd1 103.9(9) . 33_545
C1 O1 Cd1 112.2(9) . 16_655
Cd1 O1 Cd1 9.1(3) 33_545 16_655
C1 O2 Rb2 141.5(10) . 16_655
C1 O2 Rb1 100.1(10) . 33_545
Rb2 O2 Rb1 118.3(4) 16_655 33_545
C1 O2 Rb2 140.8(9) . 14_667
Rb2 O2 Rb2 5.31(11) 16_655 14_667
Rb1 O2 Rb2 119.0(4) 33_545 14_667
C8 O3 Cd1 84.7(5) . .
C8 O3 Cd1 92.9(5) . 46_455
Cd1 O3 Cd1 8.6(3) . 46_455
C8 O3 Rb2 152.3(6) . .
Cd1 O3 Rb2 109.1(3) . .
Cd1 O3 Rb2 100.6(3) 46_455 .
C8 O3 Rb2 151.4(6) . 3_657
Cd1 O3 Rb2 122.6(4) . 3_657
Cd1 O3 Rb2 114.1(3) 46_455 3_657
Rb2 O3 Rb2 19.3(3) . 3_657
C8 O4 Cd1 95.3(6) . .
C8 O4 Cd1 91.7(6) . 46_455
Cd1 O4 Cd1 4.1(5) . 46_455
C8 O4 Rb1 153.0(6) . .
Cd1 O4 Rb1 111.7(3) . .
Cd1 O4 Rb1 115.2(3) 46_455 .
Rb2 O6 Rb2 176.4(7) 13_557 .
Rb2 O6 Rb2 162.1(6) 13_557 3_657
Rb2 O6 Rb2 15.0(3) . 3_657
Rb2 O6 Rb2 15.0(3) 13_557 15_565
Rb2 O6 Rb2 162.1(6) . 15_565
Rb2 O6 Rb2 153.7(6) 3_657 15_565
C9 N2 C9 114.9(11) . 6_566
Rb2 Rb2 O6 126.7(9) 3_657 .
Rb2 Rb2 O3 88.3(8) 3_657 .
O6 Rb2 O3 144.7(4) . .
Rb2 Rb2 O2 158.5(4) 3_657 15_565
O6 Rb2 O2 73.4(4) . 15_565
O3 Rb2 O2 72.7(3) . 15_565
Rb2 Rb2 O3 72.4(8) 3_657 3_657
O6 Rb2 O3 117.6(5) . 3_657
O3 Rb2 O3 73.3(3) . 3_657
O2 Rb2 O3 92.1(3) 15_565 3_657
Rb2 Rb2 O6 38.2(7) 3_657 3_657
O6 Rb2 O6 104.4(6) . 3_657
O3 Rb2 O6 101.8(4) . 3_657
O2 Rb2 O6 154.5(5) 15_565 3_657
O3 Rb2 O6 110.5(3) 3_657 3_657
Rb2 Rb2 O7 82.50(11) 3_657 .
O6 Rb2 O7 53.3(4) . .
O3 Rb2 O7 142.4(4) . .
O2 Rb2 O7 118.7(3) 15_565 .
O3 Rb2 O7 136.1(4) 3_657 .
O6 Rb2 O7 51.4(3) 3_657 .
Rb2 Rb2 O2 16.2(3) 3_657 14_667
O6 Rb2 O2 138.0(4) . 14_667
O3 Rb2 O2 77.1(3) . 14_667
O2 Rb2 O2 142.8(4) 15_565 14_667
O3 Rb2 O2 58.2(3) 3_657 14_667
O6 Rb2 O2 53.5(3) 3_657 14_667
O7 Rb2 O2 98.5(2) . 14_667
Rb2 Rb2 Cd1 115.1(2) 3_657 46_455
O6 Rb2 Cd1 114.2(4) . 46_455
O3 Rb2 Cd1 38.56(19) . 46_455
O2 Rb2 Cd1 43.4(3) 15_565 46_455
O3 Rb2 Cd1 60.8(2) 3_657 46_455
O6 Rb2 Cd1 139.9(4) 3_657 46_455
O7 Rb2 Cd1 160.8(2) . 46_455
O2 Rb2 Cd1 99.6(2) 14_667 46_455
Rb2 Rb2 Cd1 112.5(3) 3_657 .
O6 Rb2 Cd1 118.0(4) . .
O3 Rb2 Cd1 33.79(18) . .
O2 Rb2 Cd1 46.0(3) 15_565 .
O3 Rb2 Cd1 62.4(2) 3_657 .
O6 Rb2 Cd1 135.3(4) 3_657 .
O7 Rb2 Cd1 160.8(3) . .
O2 Rb2 Cd1 97.4(2) 14_667 .
Cd1 Rb2 Cd1 4.82(19) 46_455 .
Rb2 Rb2 Rb2 125.4(8) 3_657 13_557
O6 Rb2 Rb2 1.8(4) . 13_557
O3 Rb2 Rb2 145.9(4) . 13_557
O2 Rb2 Rb2 74.9(3) 15_565 13_557
O3 Rb2 Rb2 118.7(4) 3_657 13_557
O6 Rb2 Rb2 102.6(3) 3_657 13_557
O7 Rb2 Rb2 51.52(12) . 13_557
O2 Rb2 Rb2 137.0(4) 14_667 13_557
Cd1 Rb2 Rb2 115.88(13) 46_455 13_557
Cd1 Rb2 Rb2 119.65(14) . 13_557
Rb2 Rb2 Cd1 54.1(2) 3_657 48_656
O6 Rb2 Cd1 148.2(4) . 48_656
O3 Rb2 Cd1 53.5(2) . 48_656
O2 Rb2 Cd1 105.2(3) 15_565 48_656
O3 Rb2 Cd1 31.20(18) 3_657 48_656
O6 Rb2 Cd1 89.8(3) 3_657 48_656
O7 Rb2 Cd1 135.9(2) . 48_656
O2 Rb2 Cd1 37.9(2) 14_667 48_656
Cd1 Rb2 Cd1 62.87(17) 46_455 48_656
Cd1 Rb2 Cd1 61.51(8) . 48_656
Rb2 Rb2 Cd1 149.1(4) 13_557 48_656
Rb2 O7 Rb2 173.1(3) 14_667 13_557
Rb2 O7 Rb2 76.9(2) 14_667 2_665
Rb2 O7 Rb2 103.5(2) 13_557 2_665
Rb2 O7 Rb2 166.7(2) 14_667 15_565
Rb2 O7 Rb2 15.0(2) 13_557 15_565
Rb2 O7 Rb2 89.79(2) 2_665 15_565
Rb2 O7 Rb2 89.79(2) 14_667 4_567
Rb2 O7 Rb2 89.79(2) 13_557 4_567
Rb2 O7 Rb2 15.0(2) 2_665 4_567
Rb2 O7 Rb2 76.9(2) 15_565 4_567
Rb2 O7 Rb2 15.0(2) 14_667 16_655
Rb2 O7 Rb2 166.7(2) 13_557 16_655
Rb2 O7 Rb2 89.79(2) 2_665 16_655
Rb2 O7 Rb2 173.1(3) 15_565 16_655
Rb2 O7 Rb2 103.5(2) 4_567 16_655
Rb2 O7 Rb2 89.79(2) 14_667 3_657
Rb2 O7 Rb2 89.79(2) 13_557 3_657
Rb2 O7 Rb2 166.7(2) 2_665 3_657
Rb2 O7 Rb2 103.5(2) 15_565 3_657
Rb2 O7 Rb2 173.1(3) 4_567 3_657
Rb2 O7 Rb2 76.9(2) 16_655 3_657
Rb2 O7 Rb2 103.5(2) 14_667 .
Rb2 O7 Rb2 77.0(2) 13_557 .
Rb2 O7 Rb2 173.1(3) 2_665 .
Rb2 O7 Rb2 89.79(2) 15_565 .
Rb2 O7 Rb2 166.7(2) 4_567 .
Rb2 O7 Rb2 89.79(2) 16_655 .
Rb2 O7 Rb2 15.0(2) 3_657 .

loop_
_geom_bond_atom_site_label_1
_geom_bond_atom_site_label_2
_geom_bond_distance
_geom_bond_site_symmetry_2
Cd1 Cd1 0.374(12) 46_455
Cd1 O4 2.178(10) .
Cd1 O1 2.332(12) 29_445
Cd1 O1 2.360(12) 15_565
Cd1 O3 2.395(12) .
Cd1 O3 2.474(11) 46_455
Cd1 O4 2.513(9) 46_455
Cd1 C8 2.599(13) .
Cd1 Rb2 3.901(12) 46_455
Cd1 Rb2 4.068(12) .
Cd1 Rb1 4.096(6) .
Cd1 Rb2 4.361(11) 48_656
Rb1 O4 2.756(6) 19_666
Rb1 O4 2.756(6) .
Rb1 O2 2.872(12) 48_656
Rb1 O2 2.872(12) 29_445
Rb1 O5 2.986(9) 19_666
Rb1 O5 2.986(9) .
Rb1 C1 3.327(13) 48_656
Rb1 C1 3.327(13) 29_445
Rb1 C7 3.545(10) 48_656
Rb1 C7 3.545(10) 29_445
Rb1 C2 3.635(10) 48_656
Rb1 C2 3.635(10) 29_445
N1 C9 1.341(13) .
N1 C4 1.396(14) .
N1 H1A 0.8600 .
C1 O1 1.221(16) .
C1 O2 1.249(18) .
C1 C2 1.473(16) .
C1 Rb1 3.327(13) 33_545
C2 C7 1.370(16) .
C2 C3 1.431(15) .
C2 Rb1 3.635(10) 33_545
C3 C4 1.413(14) .
C3 H3A 0.9300 .
C4 C5 1.409(15) .
C5 C6 1.387(14) .
C5 H5A 0.9300 .
C6 C7 1.388(12) .
C6 C8 1.526(14) .
C7 Rb1 3.545(10) 33_545
C7 H7A 0.9300 .
C8 O4 1.230(10) .
C8 O3 1.255(11) .
C9 N2 1.317(12) .
C9 N2 1.373(13) 12_665
O1 Cd1 2.332(12) 33_545
O1 Cd1 2.360(12) 16_655
O2 Rb2 2.715(16) 16_655
O2 Rb1 2.872(12) 33_545
O2 Rb2 3.568(15) 14_667
O3 Cd1 2.474(12) 46_455
O3 Rb2 2.595(11) .
O3 Rb2 2.721(10) 3_657
O4 Cd1 2.513(9) 46_455
O6 Rb2 2.147(7) 13_557
O6 Rb2 2.147(7) .
O6 Rb2 2.781(7) 3_657
O6 Rb2 2.781(7) 15_565
N2 C9 1.373(13) 6_566
Rb2 Rb2 0.901(13) 3_657
Rb2 O2 2.715(16) 15_565
Rb2 O3 2.721(10) 3_657
Rb2 O6 2.781(7) 3_657
Rb2 O7 3.449(5) .
Rb2 O2 3.568(15) 14_667
Rb2 Cd1 3.901(12) 46_455
Rb2 Rb2 4.292(13) 13_557
Rb2 Cd1 4.361(11) 48_656
O7 Rb2 3.449(5) 14_667
O7 Rb2 3.449(5) 13_557
O7 Rb2 3.449(5) 2_665
O7 Rb2 3.449(5) 15_565
O7 Rb2 3.449(5) 4_567
O7 Rb2 3.449(5) 16_655
O7 Rb2 3.449(5) 3_657

loop_
_platon_squeeze_void_nr
_platon_squeeze_void_average_x
_platon_squeeze_void_average_y
_platon_squeeze_void_average_z
_platon_squeeze_void_volume
_platon_squeeze_void_count_electrons
_platon_squeeze_void_content
1 0.000 0.000 0.000 4932 760 ' '
2 0.500 0.500 0.500 4932 760 ' '
